data_4321111
loop_
_publ_author_name
'Rodolphe Cl\'erac'
'F. Albert Cotton'
'Kim R. Dunbar'
'Tongbu Lu'
'Carlos A. Murillo'
'Xiaoping Wang'

_publ_contact_author_address
; Dept. of Chemistry
  P.O. Box 30012
  Texas A&M University
  College Station, TX 77842-3012
  USA
;
_publ_contact_author_email cotton@tamu.edu
_publ_contact_author_fax '(409) 845 9351'
_publ_contact_author_name 'F.A. Cotton'
_publ_contact_author_phone '(409) 845 4432'
_publ_section_title
;
 New Linear Tricobalt Complex of Di(2-pyridyl)amide (dpa),
 [Co3(dpa)4(CH3CN)2][PF6]2
;
_journal_name_full 'Inorganic Chemistry'
_journal_page_first 3065
_journal_page_last 3070
_journal_paper_doi 10.1021/ic000042o
_journal_volume 39
_journal_year 2000
_chemical_compound_source synthesis
_chemical_formula_structural '[Co3(dpa)4(CH3CN)2][PF6]2 CH3CN 2Et2O'
_chemical_formula_sum 'C50 H61 Co3 F12 N15 O2 P2'
_chemical_formula_weight 1370.87
_chemical_name_systematic
; 
 ? 
;
_space_group_IT_number 4
_symmetry_cell_setting monoclinic
_symmetry_space_group_name_Hall 'P 2yb'
_symmetry_space_group_name_H-M 'P 1 21 1'
_atom_sites_solution_hydrogens geom
_atom_sites_solution_primary direct
_atom_sites_solution_secondary difmap
_audit_creation_method SHELXL
_cell_angle_alpha 90.00
_cell_angle_beta 111.93(2)
_cell_angle_gamma 90.00
_cell_formula_units_Z 2
_cell_length_a 11.721(2)
_cell_length_b 21.801(3)
_cell_length_c 12.027(5)
_cell_measurement_reflns_used 25
_cell_measurement_temperature 163(2)
_cell_measurement_theta_max 22.10
_cell_measurement_theta_min 20.02
_cell_volume 2850.9(14)
_computing_cell_refinement CAD4
_computing_data_collection CAD4
_computing_data_reduction XCAD
_computing_molecular_graphics 'XP (Siemens, 1990)'
_computing_publication_material 'SHELXL-93 (Sheldrick, 1993)'
_computing_structure_refinement 'SHELXL-93 (Sheldrick, 1993)'
_computing_structure_solution 'SHELXS-86 (Sheldrick, 1990)'
_diffrn_ambient_temperature 163(2)
_diffrn_measurement_device 'Nonius CAD4'
_diffrn_measurement_method 'omega scans'
_diffrn_radiation_monochromator graphite
_diffrn_radiation_source 'fine-focus sealed tube'
_diffrn_radiation_type MoK\a
_diffrn_radiation_wavelength 0.71073
_diffrn_reflns_av_R_equivalents 0.0255
_diffrn_reflns_av_sigmaI/netI 0.0414
_diffrn_reflns_limit_h_max 13
_diffrn_reflns_limit_h_min -1
_diffrn_reflns_limit_k_max 25
_diffrn_reflns_limit_k_min -1
_diffrn_reflns_limit_l_max 13
_diffrn_reflns_limit_l_min -14
_diffrn_reflns_number 6258
_diffrn_reflns_theta_max 24.96
_diffrn_reflns_theta_min 2.05
_exptl_absorpt_coefficient_mu 1.013
_exptl_absorpt_correction_T_max 0.8054
_exptl_absorpt_correction_T_min 0.5086
_exptl_absorpt_correction_type 'psi scans'
_exptl_crystal_colour brown
_exptl_crystal_density_diffrn 1.597
_exptl_crystal_density_meas ?
_exptl_crystal_description plates
_exptl_crystal_F_000 1402
_exptl_crystal_size_max 0.54
_exptl_crystal_size_mid 0.40
_exptl_crystal_size_min 0.22
_refine_diff_density_max 0.804
_refine_diff_density_min -0.565
_refine_diff_density_rms 0.094
_refine_ls_abs_structure_details 'Flack H D (1983), Acta Cryst. A39, 876-881'
_refine_ls_abs_structure_Flack 0.05(2)
_refine_ls_extinction_method none
_refine_ls_goodness_of_fit_all 1.077
_refine_ls_goodness_of_fit_obs 1.082
_refine_ls_hydrogen_treatment noref
_refine_ls_matrix_type full
_refine_ls_number_parameters 720
_refine_ls_number_reflns 5417
_refine_ls_number_restraints 7
_refine_ls_restrained_S_all 1.076
_refine_ls_restrained_S_obs 1.081
_refine_ls_R_factor_all 0.0552
_refine_ls_R_factor_obs 0.0425
_refine_ls_shift/esd_max -0.003
_refine_ls_shift/esd_mean 0.000
_refine_ls_structure_factor_coef Fsqd
_refine_ls_weighting_details 'w=1/[\s^2^(Fo^2^)+(0.0732P)^2^+1.9625P] where P=(Fo^2^+2Fc^2^)/3'
_refine_ls_weighting_scheme calc
_refine_ls_wR_factor_all 0.1170
_refine_ls_wR_factor_obs 0.1104
_reflns_number_observed 4855
_reflns_number_total 5417
_reflns_observed_criterion >2sigma(I)
_cod_data_source_file ic000042o_1.cif
_cod_data_source_block delta2
_cod_depositor_comments
;
The following automatic conversions were performed:

'_exptl_crystal_density_meas' value 'not measured' was changed to '?'
- the value is perceived as not measured.

Automatic conversion script
Id: cif_fix_values 3008 2015-01-20 13:52:24Z robertas 

The following automatic conversions were performed:

'_refine_ls_weighting_scheme' value 'calc
w=1/[\s^2^(Fo^2^)+(0.0732P)^2^+1.9625P] where P=(Fo^2^+2Fc^2^)/3' was
changed to 'calc'. New tag '_refine_ls_weighting_details' was
created. The value of the new tag was set to
'w=1/[\s^2^(Fo^2^)+(0.0732P)^2^+1.9625P] where P=(Fo^2^+2Fc^2^)/3'.

Automatic conversion script
Id: cif_fix_values 3143 2015-03-26 13:38:13Z robertas 
;
_cod_original_cell_volume 2850.9(13)
_cod_database_code 4321111

loop_
_symmetry_equiv_pos_as_xyz
'x, y, z'
'-x, y+1/2, -z'

loop_
_atom_site_aniso_label
_atom_site_aniso_U_11
_atom_site_aniso_U_22
_atom_site_aniso_U_33
_atom_site_aniso_U_23
_atom_site_aniso_U_13
_atom_site_aniso_U_12
Co1 0.0197(4) 0.0221(4) 0.0244(4) 0.0022(3) 0.0038(3) -0.0010(3)
Co2 0.0185(3) 0.0210(4) 0.0226(4) 0.0011(3) 0.0054(3) -0.0005(3)
Co3 0.0205(4) 0.0218(4) 0.0235(4) 0.0020(3) 0.0059(3) 0.0002(3)
N3 0.018(2) 0.023(2) 0.026(3) 0.000(2) 0.004(2) 0.002(2)
N2 0.022(2) 0.024(3) 0.027(3) 0.001(2) 0.007(2) -0.001(2)
N1 0.020(2) 0.024(3) 0.027(3) 0.002(2) 0.006(2) -0.002(2)
N4 0.022(2) 0.028(3) 0.026(3) 0.000(2) 0.006(2) -0.003(2)
N5 0.025(2) 0.022(3) 0.026(3) 0.004(2) 0.011(2) 0.000(2)
N6 0.024(3) 0.022(3) 0.030(3) 0.000(2) 0.007(2) 0.000(2)
N12 0.027(3) 0.020(3) 0.030(3) 0.001(2) 0.012(2) -0.002(2)
N11 0.022(2) 0.022(3) 0.024(3) 0.000(2) 0.004(2) -0.004(2)
N10 0.021(2) 0.025(3) 0.026(3) 0.006(2) 0.005(2) 0.000(2)
N7 0.020(2) 0.025(3) 0.026(2) -0.003(2) 0.004(2) 0.001(2)
N8 0.021(2) 0.023(3) 0.020(2) -0.001(2) 0.003(2) 0.001(2)
N9 0.022(2) 0.029(3) 0.024(2) 0.001(2) 0.009(2) -0.002(2)
N13 0.029(3) 0.028(3) 0.031(3) 0.004(3) 0.000(2) -0.004(2)
N14 0.026(3) 0.027(3) 0.027(3) 0.005(2) 0.004(2) -0.002(2)
C10 0.028(3) 0.028(3) 0.034(3) 0.003(3) 0.008(3) 0.005(3)
C9 0.030(3) 0.038(4) 0.046(4) 0.002(3) 0.005(3) 0.013(3)
C8 0.020(3) 0.045(4) 0.058(5) -0.002(4) 0.008(3) 0.002(3)
C7 0.024(3) 0.026(3) 0.043(4) -0.002(3) 0.003(3) -0.001(3)
C6 0.021(3) 0.028(3) 0.024(3) -0.001(3) 0.006(2) 0.000(3)
C5 0.022(3) 0.024(3) 0.033(3) 0.001(3) 0.007(3) 0.000(2)
C4 0.024(3) 0.028(3) 0.032(3) -0.003(3) 0.001(3) 0.003(3)
C3 0.032(4) 0.026(3) 0.044(4) -0.008(3) -0.004(3) -0.001(3)
C2 0.034(4) 0.022(3) 0.046(4) -0.003(3) 0.004(3) 0.000(3)
C1 0.028(3) 0.025(3) 0.034(3) 0.000(3) 0.005(3) 0.002(3)
C11 0.032(3) 0.032(4) 0.031(3) 0.003(3) 0.012(3) -0.005(3)
C12 0.036(3) 0.055(5) 0.039(4) -0.002(3) 0.022(3) -0.014(4)
C13 0.033(4) 0.057(5) 0.043(4) -0.005(4) 0.018(3) -0.001(3)
C14 0.031(3) 0.036(4) 0.038(4) -0.002(3) 0.015(3) 0.001(3)
C15 0.021(3) 0.035(3) 0.020(3) -0.002(3) 0.004(2) 0.001(3)
C16 0.019(3) 0.030(3) 0.026(3) 0.001(3) 0.006(2) 0.003(2)
C17 0.039(4) 0.041(4) 0.034(4) -0.004(3) 0.021(3) 0.000(3)
C18 0.056(5) 0.041(4) 0.050(4) -0.013(4) 0.028(4) 0.004(4)
C19 0.048(4) 0.030(4) 0.049(4) -0.005(3) 0.017(4) -0.006(3)
C20 0.037(4) 0.026(3) 0.036(4) -0.002(3) 0.011(3) -0.003(3)
C40 0.034(4) 0.031(4) 0.035(4) 0.004(3) 0.018(3) -0.001(3)
C39 0.034(4) 0.037(4) 0.039(4) 0.000(3) 0.012(3) -0.006(3)
C33 0.052(4) 0.047(4) 0.027(3) -0.009(3) 0.004(3) -0.008(4)
C38 0.024(3) 0.043(4) 0.042(4) -0.011(3) 0.007(3) -0.012(3)
C32 0.051(4) 0.046(4) 0.019(3) 0.002(3) 0.005(3) -0.002(3)
C37 0.023(3) 0.036(4) 0.027(3) -0.003(3) 0.003(2) -0.008(3)
C31 0.040(4) 0.034(4) 0.030(3) 0.003(3) 0.015(3) 0.001(3)
C36 0.021(3) 0.026(3) 0.026(3) -0.002(2) 0.009(2) -0.003(2)
C35 0.023(3) 0.024(3) 0.025(3) -0.002(3) 0.003(2) -0.004(2)
C34 0.042(4) 0.033(4) 0.029(3) 0.002(3) 0.008(3) -0.004(3)
C21 0.025(3) 0.031(3) 0.033(3) -0.004(3) 0.000(3) 0.001(3)
C22 0.022(3) 0.050(4) 0.042(4) -0.001(3) -0.004(3) 0.015(3)
C23 0.022(3) 0.057(5) 0.050(4) -0.009(4) 0.011(3) 0.005(3)
C24 0.025(3) 0.039(4) 0.037(3) -0.006(3) 0.010(3) 0.001(3)
C25 0.022(3) 0.019(3) 0.033(3) -0.002(2) 0.007(2) 0.003(2)
C26 0.018(3) 0.028(3) 0.027(3) 0.002(3) 0.008(2) -0.003(2)
C27 0.025(3) 0.028(3) 0.028(3) -0.001(3) 0.005(2) 0.002(3)
C28 0.041(4) 0.035(4) 0.033(3) -0.004(3) 0.015(3) 0.004(3)
C29 0.040(4) 0.048(4) 0.019(3) -0.001(3) 0.007(3) 0.002(3)
C30 0.027(3) 0.034(3) 0.026(3) 0.004(3) 0.007(2) 0.000(3)
C41 0.050(5) 0.028(4) 0.035(4) 0.003(3) -0.006(3) -0.009(3)
C42 0.105(8) 0.029(5) 0.061(6) 0.015(4) -0.027(6) -0.017(5)
C43 0.026(3) 0.032(4) 0.035(4) -0.005(3) 0.006(3) -0.004(3)
C44 0.054(5) 0.040(4) 0.031(4) 0.015(3) 0.005(3) -0.011(4)
P1 0.0349(9) 0.0425(11) 0.0263(9) -0.0054(8) 0.0010(7) 0.0013(8)
F1 0.032(2) 0.126(5) 0.069(3) 0.015(4) -0.003(2) -0.020(3)
F2 0.041(3) 0.153(7) 0.057(3) -0.023(4) 0.011(2) 0.010(4)
F3 0.088(4) 0.082(4) 0.029(2) -0.009(2) 0.006(2) 0.002(3)
F4 0.159(7) 0.048(3) 0.079(4) -0.012(3) 0.025(4) 0.008(4)
F5 0.092(4) 0.041(3) 0.060(3) -0.003(2) 0.022(3) -0.001(3)
F6 0.054(3) 0.067(3) 0.031(2) 0.003(2) 0.007(2) 0.014(2)
P2 0.0356(10) 0.0330(10) 0.0359(9) -0.0006(8) 0.0011(8) 0.0060(8)
F8 0.046(3) 0.099(5) 0.056(3) 0.013(3) 0.016(2) 0.042(3)
F9 0.048(3) 0.101(4) 0.040(2) 0.013(3) 0.015(2) -0.003(3)
F10 0.058(3) 0.038(3) 0.063(3) 0.007(2) 0.014(2) 0.007(2)
F11 0.109(5) 0.100(5) 0.036(2) -0.012(3) 0.007(3) 0.053(4)
F12 0.032(2) 0.120(5) 0.069(3) 0.020(4) -0.006(2) -0.007(3)
N1S 0.116(8) 0.077(7) 0.100(7) 0.009(6) 0.068(6) -0.012(6)

loop_
_atom_site_label
_atom_site_type_symbol
_atom_site_fract_x
_atom_site_fract_y
_atom_site_fract_z
_atom_site_U_iso_or_equiv
_atom_site_thermal_displace_type
_atom_site_occupancy
_atom_site_calc_flag
_atom_site_refinement_flags
_atom_site_disorder_group
Co1 Co -0.70042(7) -0.43370(4) -0.64070(7) 0.0233(2) Uani 1 d . .
Co2 Co -0.74475(7) -0.35111(5) -0.76899(7) 0.0213(2) Uani 1 d . .
Co3 Co -0.78640(7) -0.26823(4) -0.89620(7) 0.0226(2) Uani 1 d . .
N3 N -0.9610(4) -0.2924(2) -0.9419(4) 0.0241(10) Uani 1 d . .
N2 N -0.8930(5) -0.3886(2) -0.8694(5) 0.0248(11) Uani 1 d . .
N1 N -0.8085(4) -0.4807(2) -0.7812(4) 0.0247(11) Uani 1 d . .
N4 N -0.8475(4) -0.4090(2) -0.6108(4) 0.0262(11) Uani 1 d . .
N5 N -0.8290(4) -0.3129(2) -0.6801(4) 0.0242(11) Uani 1 d . .
N6 N -0.7967(5) -0.2212(2) -0.7595(5) 0.0262(11) Uani 1 d . .
N12 N -0.6056(4) -0.2566(2) -0.8336(5) 0.0254(11) Uani 1 d . .
N11 N -0.5963(4) -0.3130(2) -0.6698(4) 0.0239(11) Uani 1 d . .
N10 N -0.6024(4) -0.3744(2) -0.5166(4) 0.0253(11) Uani 1 d . .
N7 N -0.5573(4) -0.4457(2) -0.6876(4) 0.0247(11) Uani 1 d . .
N8 N -0.6608(4) -0.3889(2) -0.8573(4) 0.0229(11) Uani 1 d . .
N9 N -0.7710(4) -0.3263(2) -1.0143(4) 0.0249(11) Uani 1 d . .
N13 N -0.6585(5) -0.5095(3) -0.5248(5) 0.0327(13) Uani 1 d . .
N14 N -0.8188(5) -0.1924(3) -1.0082(5) 0.0282(12) Uani 1 d . .
C10 C -1.0506(6) -0.2501(3) -0.9841(6) 0.0310(14) Uani 1 d . .
H10A H -1.0281(6) -0.2091(3) -0.9929(6) 0.037 Uiso 1 calc R .
C9 C -1.1734(6) -0.2637(4) -1.0150(6) 0.041(2) Uani 1 d . .
H9A H -1.2345(6) -0.2329(4) -1.0460(6) 0.049 Uiso 1 calc R .
C8 C -1.2055(6) -0.3235(4) -0.9995(7) 0.043(2) Uani 1 d . .
H8A H -1.2894(6) -0.3342(4) -1.0191(7) 0.051 Uiso 1 calc R .
C7 C -1.1157(6) -0.3669(3) -0.9559(6) 0.0339(15) Uani 1 d . .
H7A H -1.1371(6) -0.4080(3) -0.9457(6) 0.041 Uiso 1 calc R .
C6 C -0.9911(5) -0.3507(3) -0.9259(5) 0.0250(12) Uani 1 d . .
C5 C -0.8948(6) -0.4505(3) -0.8765(6) 0.0276(13) Uani 1 d . .
C4 C -0.9709(6) -0.4842(3) -0.9769(6) 0.0310(14) Uani 1 d . .
H4A H -1.0305(6) -0.4637(3) -1.0427(6) 0.037 Uiso 1 calc R .
C3 C -0.9587(6) -0.5471(3) -0.9793(7) 0.039(2) Uani 1 d . .
H3A H -1.0099(6) -0.5698(3) -1.0470(7) 0.047 Uiso 1 calc R .
C2 C -0.8713(6) -0.5775(3) -0.8827(6) 0.038(2) Uani 1 d . .
H2A H -0.8625(6) -0.6209(3) -0.8821(6) 0.045 Uiso 1 calc R .
C1 C -0.7985(6) -0.5419(3) -0.7884(6) 0.0311(14) Uani 1 d . .
H1A H -0.7366(6) -0.5620(3) -0.7237(6) 0.037 Uiso 1 calc R .
C11 C -0.9119(6) -0.4510(3) -0.5756(6) 0.0318(14) Uani 1 d . .
H11A H -0.8850(6) -0.4925(3) -0.5678(6) 0.038 Uiso 1 calc R .
C12 C -1.0152(6) -0.4368(4) -0.5502(6) 0.041(2) Uani 1 d . .
H12A H -1.0569(6) -0.4673(4) -0.5233(6) 0.049 Uiso 1 calc R .
C13 C -1.0546(7) -0.3769(4) -0.5658(6) 0.043(2) Uani 1 d . .
H13A H -1.1248(7) -0.3655(4) -0.5489(6) 0.052 Uiso 1 calc R .
C14 C -0.9949(6) -0.3336(3) -0.6047(6) 0.0346(15) Uani 1 d . .
H14A H -1.0236(6) -0.2924(3) -0.6154(6) 0.042 Uiso 1 calc R .
C15 C -0.8888(5) -0.3500(3) -0.6297(5) 0.0266(13) Uani 1 d . .
C16 C -0.8239(5) -0.2499(3) -0.6711(5) 0.0259(13) Uani 1 d . .
C17 C -0.8330(7) -0.2160(3) -0.5759(6) 0.036(2) Uani 1 d . .
H17A H -0.8513(7) -0.2359(3) -0.5143(6) 0.043 Uiso 1 calc R .
C18 C -0.8154(8) -0.1542(4) -0.5723(7) 0.047(2) Uani 1 d . .
H18A H -0.8242(8) -0.1308(4) -0.5093(7) 0.056 Uiso 1 calc R .
C19 C -0.7848(7) -0.1251(3) -0.6596(7) 0.043(2) Uani 1 d . .
H19A H -0.7705(7) -0.0821(3) -0.6573(7) 0.051 Uiso 1 calc R .
C20 C -0.7761(6) -0.1607(3) -0.7492(6) 0.0339(15) Uani 1 d . .
H20A H -0.7537(6) -0.1411(3) -0.8087(6) 0.041 Uiso 1 calc R .
C40 C -0.5487(6) -0.2314(3) -0.9022(6) 0.0318(14) Uani 1 d . .
H40A H -0.5982(6) -0.2177(3) -0.9803(6) 0.038 Uiso 1 calc R .
C39 C -0.4246(6) -0.2247(3) -0.8653(6) 0.037(2) Uani 1 d . .
H39A H -0.3886(6) -0.2064(3) -0.9160(6) 0.045 Uiso 1 calc R .
C33 C -0.4727(7) -0.2900(4) -0.3425(6) 0.045(2) Uani 1 d . .
H33A H -0.4276(7) -0.2614(4) -0.2826(6) 0.054 Uiso 1 calc R .
C38 C -0.3524(6) -0.2453(3) -0.7524(6) 0.038(2) Uani 1 d . .
H38A H -0.2656(6) -0.2406(3) -0.7244(6) 0.046 Uiso 1 calc R .
C32 C -0.5199(7) -0.3417(4) -0.3122(6) 0.041(2) Uani 1 d . .
H32A H -0.5085(7) -0.3494(4) -0.2311(6) 0.049 Uiso 1 calc R .
C37 C -0.4047(5) -0.2726(3) -0.6805(5) 0.0307(14) Uani 1 d . .
H37A H -0.3551(5) -0.2869(3) -0.6028(5) 0.037 Uiso 1 calc R .
C31 C -0.5839(6) -0.3823(3) -0.4005(6) 0.0342(15) Uani 1 d . .
H31A H -0.6169(6) -0.4180(3) -0.3783(6) 0.041 Uiso 1 calc R .
C36 C -0.5344(5) -0.2791(3) -0.7245(5) 0.0246(12) Uani 1 d . .
C35 C -0.5579(5) -0.3223(3) -0.5478(5) 0.0256(13) Uani 1 d . .
C34 C -0.4911(6) -0.2797(3) -0.4613(6) 0.036(2) Uani 1 d . .
H34A H -0.4586(6) -0.2440(3) -0.4839(6) 0.044 Uiso 1 calc R .
C21 C -0.4532(6) -0.4722(3) -0.6125(6) 0.0328(14) Uani 1 d . .
H21A H -0.4507(6) -0.4856(3) -0.5365(6) 0.039 Uiso 1 calc R .
C22 C -0.3513(6) -0.4808(4) -0.6395(6) 0.042(2) Uani 1 d . .
H22A H -0.2817(6) -0.5019(4) -0.5856(6) 0.051 Uiso 1 calc R .
C23 C -0.3514(6) -0.4583(4) -0.7469(7) 0.044(2) Uani 1 d . .
H23A H -0.2802(6) -0.4625(4) -0.7662(7) 0.052 Uiso 1 calc R .
C24 C -0.4552(5) -0.4296(3) -0.8265(6) 0.0344(14) Uani 1 d . .
H24A H -0.4569(5) -0.4148(3) -0.9014(6) 0.041 Uiso 1 calc R .
C25 C -0.5585(5) -0.4227(3) -0.7941(5) 0.0253(12) Uani 1 d . .
C26 C -0.7021(5) -0.3781(3) -0.9790(5) 0.0243(12) Uani 1 d . .
C27 C -0.6856(5) -0.4176(3) -1.0632(5) 0.0282(13) Uani 1 d . .
H27A H -0.6337(5) -0.4524(3) -1.0374(5) 0.034 Uiso 1 calc R .
C28 C -0.7447(6) -0.4058(3) -1.1839(6) 0.0358(15) Uani 1 d . .
H28A H -0.7335(6) -0.4323(3) -1.2417(6) 0.043 Uiso 1 calc R .
C29 C -0.8216(6) -0.3543(4) -1.2206(5) 0.037(2) Uani 1 d . .
H29A H -0.8654(6) -0.3461(4) -1.3032(5) 0.044 Uiso 1 calc R .
C30 C -0.8320(6) -0.3166(3) -1.1356(5) 0.0296(13) Uani 1 d . .
H30A H -0.8838(6) -0.2817(3) -1.1606(5) 0.035 Uiso 1 calc R .
C41 C -0.6340(7) -0.5512(3) -0.4693(6) 0.044(2) Uani 1 d . .
C42 C -0.5998(11) -0.6080(4) -0.3986(9) 0.082(4) Uani 1 d . .
C43 C -0.8260(6) -0.1526(3) -1.0720(6) 0.0327(15) Uani 1 d . .
C44 C -0.8331(7) -0.1022(4) -1.1550(6) 0.045(2) Uani 1 d . .
P1 P -0.0929(2) -0.20076(10) -0.3889(2) 0.0376(4) Uani 1 d . .
F1 F -0.2340(4) -0.2054(3) -0.4103(5) 0.082(2) Uani 1 d . .
F2 F 0.0489(5) -0.1972(4) -0.3667(5) 0.086(2) Uani 1 d . .
F3 F -0.1277(5) -0.2002(3) -0.5298(4) 0.071(2) Uani 1 d . .
F4 F -0.0831(8) -0.2723(3) -0.3900(6) 0.101(2) Uani 1 d . .
F5 F -0.1006(6) -0.1282(2) -0.3884(5) 0.0662(15) Uani 1 d . .
F6 F -0.0567(4) -0.2014(2) -0.2487(4) 0.0531(12) Uani 1 d . .
P2 P -0.3881(2) -0.50952(9) -0.1364(2) 0.0384(4) Uani 1 d . .
F7 F -0.3529(9) -0.4394(5) -0.1470(8) 0.063(2) Uiso 0.60 d P 1
F7' F -0.3985(12) -0.4358(6) -0.1171(11) 0.055(3) Uiso 0.40 d P 2
F8 F -0.5325(4) -0.4999(3) -0.1865(4) 0.068(2) Uani 1 d . .
F9 F -0.3969(4) -0.5129(3) -0.2717(4) 0.0638(14) Uani 1 d . .
F10 F -0.4048(5) -0.5813(2) -0.1355(5) 0.0556(12) Uani 1 d . .
F11 F -0.3810(6) -0.5067(3) -0.0027(4) 0.087(2) Uani 1 d . .
F12 F -0.2429(4) -0.5205(3) -0.0896(5) 0.081(2) Uani 1 d . .
O1S O -0.2018(21) -0.1458(10) -0.8893(14) 0.167(12) Uiso 0.45 d PD 1
O1S' O -0.2380(15) -0.0888(9) -0.8833(11) 0.125(6) Uiso 0.55 d PD 2
O2S O -0.4144(14) -0.0920(8) -1.0803(14) 0.177(6) Uiso 1 d . .
C1S C -0.1296(21) -0.0668(12) -0.6773(20) 0.171(8) Uiso 1 d . .
C2S C -0.1421(12) -0.1127(6) -0.7839(12) 0.091(4) Uiso 1 d D .
C3S C -0.2996(10) -0.1225(5) -0.9878(10) 0.072(3) Uiso 1 d D .
C4S C -0.4756(19) -0.1313(11) -1.1776(19) 0.145(7) Uiso 1 d . .
N1S N -0.1045(10) -0.4758(5) -0.3243(10) 0.089(3) Uani 1 d . .
C5S C -0.1503(9) -0.4329(5) -0.3099(8) 0.062(2) Uiso 1 d . .
C6S C -0.2092(13) -0.3807(8) -0.2944(13) 0.107(4) Uiso 1 d . .

loop_
_atom_type_symbol
_atom_type_description
_atom_type_scat_dispersion_real
_atom_type_scat_dispersion_imag
_atom_type_scat_source
C C 0.0033 0.0016 'International Tables Vol C Tables 4.2.6.8 and 6.1.1.4'
H H 0.0000 0.0000 'International Tables Vol C Tables 4.2.6.8 and 6.1.1.4'
N N 0.0061 0.0033 'International Tables Vol C Tables 4.2.6.8 and 6.1.1.4'
F F 0.0171 0.0103 'International Tables Vol C Tables 4.2.6.8 and 6.1.1.4'
P P 0.1023 0.0942 'International Tables Vol C Tables 4.2.6.8 and 6.1.1.4'
Co Co 0.3494 0.9721 'International Tables Vol C Tables 4.2.6.8 and 6.1.1.4'
O O 0.0106 0.0060 'International Tables Vol C Tables 4.2.6.8 and 6.1.1.4'

loop_
_geom_angle_atom_site_label_1
_geom_angle_atom_site_label_2
_geom_angle_atom_site_label_3
_geom_angle
_geom_angle_site_symmetry_1
_geom_angle_site_symmetry_3
_geom_angle_publ_flag
N4 Co1 N7 170.2(2) . . y
N4 Co1 N1 88.4(2) . . y
N7 Co1 N1 91.6(2) . . y
N4 Co1 N10 89.1(2) . . y
N7 Co1 N10 89.2(2) . . y
N1 Co1 N10 170.5(2) . . y
N4 Co1 N13 95.6(2) . . y
N7 Co1 N13 94.1(2) . . y
N1 Co1 N13 94.3(2) . . y
N10 Co1 N13 95.0(2) . . y
N4 Co1 Co2 85.1(2) . . ?
N7 Co1 Co2 85.2(2) . . ?
N1 Co1 Co2 85.4(2) . . ?
N10 Co1 Co2 85.24(15) . . ?
N13 Co1 Co2 179.2(2) . . y
N8 Co2 N2 90.0(2) . . y
N8 Co2 N11 89.8(2) . . y
N2 Co2 N11 179.4(2) . . y
N8 Co2 N5 179.8(3) . . y
N2 Co2 N5 90.1(2) . . y
N11 Co2 N5 90.1(2) . . y
N8 Co2 Co3 89.7(2) . . ?
N2 Co2 Co3 89.9(2) . . ?
N11 Co2 Co3 89.5(2) . . ?
N5 Co2 Co3 90.2(2) . . ?
N8 Co2 Co1 90.1(2) . . ?
N2 Co2 Co1 90.8(2) . . ?
N11 Co2 Co1 89.8(2) . . ?
N5 Co2 Co1 90.0(2) . . ?
Co3 Co2 Co1 179.25(4) . . y
N9 Co3 N6 170.7(2) . . y
N9 Co3 N3 89.6(2) . . y
N6 Co3 N3 89.5(2) . . y
N9 Co3 N12 89.1(2) . . y
N6 Co3 N12 90.4(2) . . y
N3 Co3 N12 170.4(2) . . y
N9 Co3 N14 95.0(2) . . y
N6 Co3 N14 94.2(2) . . y
N3 Co3 N14 96.4(2) . . y
N12 Co3 N14 93.1(2) . . y
N9 Co3 Co2 85.4(2) . . ?
N6 Co3 Co2 85.3(2) . . ?
N3 Co3 Co2 85.20(15) . . ?
N12 Co3 Co2 85.23(15) . . ?
N14 Co3 Co2 178.29(15) . . y
C10 N3 C6 119.3(5) . . ?
C10 N3 Co3 120.2(4) . . ?
C6 N3 Co3 120.5(4) . . ?
C5 N2 C6 125.4(6) . . ?
C5 N2 Co2 117.5(4) . . ?
C6 N2 Co2 117.1(4) . . ?
C1 N1 C5 118.3(5) . . ?
C1 N1 Co1 121.7(4) . . ?
C5 N1 Co1 119.9(4) . . ?
C11 N4 C15 119.1(5) . . ?
C11 N4 Co1 120.2(4) . . ?
C15 N4 Co1 120.6(4) . . ?
C15 N5 C16 125.2(5) . . ?
C15 N5 Co2 117.1(4) . . ?
C16 N5 Co2 117.7(4) . . ?
C20 N6 C16 117.7(6) . . ?
C20 N6 Co3 121.5(5) . . ?
C16 N6 Co3 120.8(4) . . ?
C40 N12 C36 118.0(5) . . ?
C40 N12 Co3 121.3(4) . . ?
C36 N12 Co3 120.3(4) . . ?
C36 N11 C35 124.9(5) . . ?
C36 N11 Co2 117.6(4) . . ?
C35 N11 Co2 117.6(4) . . ?
C31 N10 C35 117.7(5) . . ?
C31 N10 Co1 121.5(4) . . ?
C35 N10 Co1 120.7(4) . . ?
C21 N7 C25 118.2(5) . . ?
C21 N7 Co1 121.3(4) . . ?
C25 N7 Co1 120.3(4) . . ?
C25 N8 C26 124.6(5) . . ?
C25 N8 Co2 117.1(4) . . ?
C26 N8 Co2 118.2(4) . . ?
C26 N9 C30 118.1(5) . . ?
C26 N9 Co3 120.9(4) . . ?
C30 N9 Co3 121.0(4) . . ?
C41 N13 Co1 175.3(6) . . ?
C43 N14 Co3 172.8(5) . . ?
N3 C10 C9 123.0(6) . . ?
C10 C9 C8 118.3(6) . . ?
C7 C8 C9 119.5(6) . . ?
C8 C7 C6 120.0(6) . . ?
N3 C6 N2 114.9(5) . . ?
N3 C6 C7 119.9(6) . . ?
N2 C6 C7 124.9(6) . . ?
N2 C5 N1 115.8(6) . . ?
N2 C5 C4 124.4(6) . . ?
N1 C5 C4 119.6(6) . . ?
C3 C4 C5 119.9(6) . . ?
C4 C3 C2 120.2(6) . . ?
C1 C2 C3 117.0(6) . . ?
N1 C1 C2 124.8(6) . . ?
N4 C11 C12 123.5(7) . . ?
C13 C12 C11 117.2(6) . . ?
C14 C13 C12 121.1(7) . . ?
C13 C14 C15 120.0(7) . . ?
N5 C15 N4 115.3(5) . . ?
N5 C15 C14 125.5(6) . . ?
N4 C15 C14 118.9(6) . . ?
N6 C16 N5 114.3(5) . . ?
N6 C16 C17 120.2(6) . . ?
N5 C16 C17 125.2(6) . . ?
C18 C17 C16 119.5(7) . . ?
C17 C18 C19 120.5(7) . . ?
C20 C19 C18 117.2(7) . . ?
N6 C20 C19 124.8(7) . . ?
N12 C40 C39 123.6(6) . . ?
C40 C39 C38 118.3(6) . . ?
C32 C33 C34 119.3(7) . . ?
C37 C38 C39 120.5(6) . . ?
C33 C32 C31 119.1(6) . . ?
C38 C37 C36 118.6(6) . . ?
N10 C31 C32 123.5(7) . . ?
N12 C36 N11 114.6(5) . . ?
N12 C36 C37 120.8(5) . . ?
N11 C36 C37 124.2(5) . . ?
N10 C35 N11 114.2(5) . . ?
N10 C35 C34 121.1(5) . . ?
N11 C35 C34 124.3(6) . . ?
C33 C34 C35 119.3(6) . . ?
N7 C21 C22 123.7(7) . . ?
C21 C22 C23 118.6(6) . . ?
C22 C23 C24 120.0(6) . . ?
C23 C24 C25 118.7(6) . . ?
N8 C25 N7 114.6(5) . . ?
N8 C25 C24 124.5(6) . . ?
N7 C25 C24 120.6(5) . . ?
N9 C26 N8 113.9(5) . . ?
N9 C26 C27 120.8(5) . . ?
N8 C26 C27 125.1(6) . . ?
C28 C27 C26 119.8(6) . . ?
C27 C28 C29 119.4(6) . . ?
C30 C29 C28 118.5(6) . . ?
C29 C30 N9 123.2(6) . . ?
N13 C41 C42 177.8(10) . . ?
N14 C43 C44 178.6(8) . . ?
F4 P1 F6 90.5(3) . . ?
F4 P1 F1 90.6(4) . . ?
F6 P1 F1 91.2(3) . . ?
F4 P1 F2 88.6(5) . . ?
F6 P1 F2 88.5(3) . . ?
F1 P1 F2 179.1(4) . . ?
F4 P1 F5 178.9(4) . . ?
F6 P1 F5 89.9(3) . . ?
F1 P1 F5 90.4(4) . . ?
F2 P1 F5 90.4(4) . . ?
F4 P1 F3 89.4(3) . . ?
F6 P1 F3 179.3(3) . . ?
F1 P1 F3 89.5(3) . . ?
F2 P1 F3 90.8(3) . . ?
F5 P1 F3 90.2(3) . . ?
F10 P2 F11 89.5(3) . . ?
F10 P2 F8 90.9(3) . . ?
F11 P2 F8 91.4(3) . . ?
F10 P2 F9 90.0(3) . . ?
F11 P2 F9 179.2(3) . . ?
F8 P2 F9 88.0(3) . . ?
F10 P2 F12 88.2(3) . . ?
F11 P2 F12 90.2(3) . . ?
F8 P2 F12 178.2(3) . . ?
F9 P2 F12 90.4(3) . . ?
F10 P2 F7 169.8(4) . . ?
F11 P2 F7 97.3(4) . . ?
F8 P2 F7 96.5(4) . . ?
F9 P2 F7 83.3(4) . . ?
F12 P2 F7 84.2(4) . . ?
F10 P2 F7' 163.3(5) . . ?
F11 P2 F7' 78.2(5) . . ?
F8 P2 F7' 78.4(5) . . ?
F9 P2 F7' 102.2(5) . . ?
F12 P2 F7' 102.9(5) . . ?
C2S O1S C3S 123.5(14) . . ?
C2S O1S' C3S 123.5(14) . . ?
C4S O2S C3S 111.9(15) . . ?
O1S C2S C1S 157.1(16) . . ?
O1S' C2S C1S 104.9(13) . . ?
O1S C3S O2S 170.4(14) . . ?
O1S' C3S O2S 116.1(12) . . ?
N1S C5S C6S 178.6(13) . . ?

loop_
_geom_bond_atom_site_label_1
_geom_bond_atom_site_label_2
_geom_bond_distance
_geom_bond_site_symmetry_2
_geom_bond_publ_flag
Co1 N4 1.962(5) . y
Co1 N7 1.976(5) . y
Co1 N1 1.977(5) . y
Co1 N10 1.985(5) . y
Co1 N13 2.099(6) . y
Co1 Co2 2.3007(12) . y
Co2 N8 1.885(5) . y
Co2 N2 1.891(5) . y
Co2 N11 1.895(5) . y
Co2 N5 1.898(5) . y
Co2 Co3 2.2992(12) . y
Co3 N9 1.961(5) . y
Co3 N6 1.979(5) . y
Co3 N3 1.982(5) . y
Co3 N12 1.982(5) . y
Co3 N14 2.076(5) . y
N3 C10 1.346(8) . ?
N3 C6 1.353(8) . ?
N2 C5 1.351(8) . ?
N2 C6 1.373(8) . ?
N1 C1 1.344(8) . ?
N1 C5 1.381(8) . ?
N4 C11 1.351(8) . ?
N4 C15 1.365(8) . ?
N5 C15 1.352(8) . ?
N5 C16 1.376(8) . ?
N6 C20 1.339(9) . ?
N6 C16 1.370(8) . ?
N12 C40 1.356(8) . ?
N12 C36 1.357(8) . ?
N11 C36 1.365(8) . ?
N11 C35 1.380(8) . ?
N10 C31 1.341(8) . ?
N10 C35 1.359(8) . ?
N7 C21 1.346(8) . ?
N7 C25 1.371(8) . ?
N8 C25 1.371(8) . ?
N8 C26 1.379(8) . ?
N9 C26 1.360(8) . ?
N9 C30 1.380(8) . ?
N13 C41 1.100(9) . y
N14 C43 1.141(9) . y
C10 C9 1.377(9) . ?
C9 C8 1.390(11) . ?
C8 C7 1.366(9) . ?
C7 C6 1.412(9) . ?
C5 C4 1.411(9) . ?
C4 C3 1.381(9) . ?
C3 C2 1.396(10) . ?
C2 C1 1.377(9) . ?
C11 C12 1.391(9) . ?
C12 C13 1.376(12) . ?
C13 C14 1.359(10) . ?
C14 C15 1.430(9) . ?
C16 C17 1.401(9) . ?
C17 C18 1.362(11) . ?
C18 C19 1.384(11) . ?
C19 C20 1.361(10) . ?
C40 C39 1.361(9) . ?
C39 C38 1.379(10) . ?
C33 C32 1.362(11) . ?
C33 C34 1.381(10) . ?
C38 C37 1.369(10) . ?
C32 C31 1.372(10) . ?
C37 C36 1.418(8) . ?
C35 C34 1.397(9) . ?
C21 C22 1.363(10) . ?
C22 C23 1.382(11) . ?
C23 C24 1.385(10) . ?
C24 C25 1.411(9) . ?
C26 C27 1.397(9) . ?
C27 C28 1.379(9) . ?
C28 C29 1.404(10) . ?
C29 C30 1.351(10) . ?
C41 C42 1.471(11) . y
C43 C44 1.465(10) . y
P1 F4 1.565(7) . ?
P1 F6 1.578(5) . ?
P1 F1 1.579(5) . ?
P1 F2 1.584(5) . ?
P1 F5 1.584(6) . ?
P1 F3 1.587(5) . ?
P2 F10 1.577(5) . ?
P2 F11 1.580(6) . ?
P2 F8 1.585(5) . ?
P2 F9 1.593(5) . ?
P2 F12 1.598(5) . ?
P2 F7 1.602(10) . ?
P2 F7' 1.634(14) . ?
O1S C2S 1.399(11) . ?
O1S C3S 1.401(11) . ?
O1S' C2S 1.400(11) . ?
O1S' C3S 1.401(11) . ?
O2S C4S 1.41(2) . ?
O2S C3S 1.54(2) . ?
C1S C2S 1.59(3) . ?
N1S C5S 1.123(13) . ?
C5S C6S 1.38(2) . ?

loop_
_geom_torsion_atom_site_label_1
_geom_torsion_atom_site_label_2
_geom_torsion_atom_site_label_3
_geom_torsion_atom_site_label_4
_geom_torsion
_geom_torsion_site_symmetry_1
_geom_torsion_site_symmetry_2
_geom_torsion_site_symmetry_3
_geom_torsion_site_symmetry_4
_geom_torsion_publ_flag
Co1 N1 N3 Co3 49.4(2) . . . . ?
Co1 N4 N6 Co3 50.6(2) . . . . ?
Co1 N7 N9 Co3 51.6(2) . . . . ?
Co1 N10 N12 Co3 51.9(2) . . . . ?
